data_7025833
loop_
_publ_author_name
'Bennett, Martin A.'
'Bhargava, Suresh K.'
'Bond, Alan M.'
'Burgar, Iko M.'
'Guo, Si-Xuan'
'Kar, Gopa'
'Priv\'er, Steven H'
'Wagler, J\"org'
'Willis, Anthony C.'
'Torriero, Angel A. J.'

_publ_section_title
;
 Synthesis, X-ray structure and electrochemical oxidation of palladium(II)
 complexes of ferrocenyldiphenylphosphine.
;
_journal_issue 38
_journal_name_full 'Dalton transactions (Cambridge, England : 2003)'
_journal_page_first 9079
_journal_page_last 9090
_journal_paper_doi 10.1039/c0dt00016g
_journal_volume 39
_journal_year 2010
_chemical_formula_moiety 'C40 H33 Br Fe P2 Pd'
_chemical_formula_sum 'C40 H33 Br Fe P2 Pd'
_chemical_formula_weight 817.76
_chemical_name_systematic
;
?
;
_space_group_IT_number 61
_symmetry_cell_setting orthorhombic
_symmetry_space_group_name_Hall '-P 2ac 2ab'
_symmetry_space_group_name_H-M 'P b c a'
_atom_sites_solution_hydrogens geom
_atom_sites_solution_primary direct
_atom_sites_solution_secondary difmap
_audit_creation_method SHELXL-97
_cell_angle_alpha 90.00
_cell_angle_beta 90.00
_cell_angle_gamma 90.00
_cell_formula_units_Z 8
_cell_length_a 10.5519(5)
_cell_length_b 17.1919(9)
_cell_length_c 36.2298(18)
_cell_measurement_reflns_used 6031
_cell_measurement_temperature 130(2)
_cell_measurement_theta_max 27.05
_cell_measurement_theta_min 2.33
_cell_volume 6572.3(6)
_computing_cell_refinement 'Bruker SMART'
_computing_data_collection 'Bruker SMART'
_computing_data_reduction 'Bruker SAINT'
_computing_molecular_graphics 'Bruker SHELXTL'
_computing_publication_material 'Bruker SHELXTL'
_computing_structure_refinement 'Bruker SHELXTL'
_computing_structure_solution 'Bruker SHELXTL'
_diffrn_ambient_temperature 130(2)
_diffrn_measured_fraction_theta_full 1.000
_diffrn_measured_fraction_theta_max 1.000
_diffrn_measurement_device_type 'CCD area detector'
_diffrn_measurement_method 'phi and omega scans'
_diffrn_radiation_monochromator graphite
_diffrn_radiation_source 'fine-focus sealed tube'
_diffrn_radiation_type MoK\a
_diffrn_radiation_wavelength 0.71073
_diffrn_reflns_av_R_equivalents 0.0411
_diffrn_reflns_av_sigmaI/netI 0.0352
_diffrn_reflns_limit_h_max 12
_diffrn_reflns_limit_h_min -5
_diffrn_reflns_limit_k_max 19
_diffrn_reflns_limit_k_min -20
_diffrn_reflns_limit_l_max 42
_diffrn_reflns_limit_l_min -43
_diffrn_reflns_number 25943
_diffrn_reflns_theta_full 25.00
_diffrn_reflns_theta_max 25.00
_diffrn_reflns_theta_min 1.12
_exptl_absorpt_coefficient_mu 2.331
_exptl_absorpt_correction_T_max 0.792
_exptl_absorpt_correction_T_min 0.660
_exptl_absorpt_correction_type multi-scan
_exptl_absorpt_process_details SADABS
_exptl_crystal_colour orange
_exptl_crystal_density_diffrn 1.653
_exptl_crystal_density_method 'not measured'
_exptl_crystal_description block
_exptl_crystal_F_000 3280
_exptl_crystal_size_max 0.25
_exptl_crystal_size_mid 0.15
_exptl_crystal_size_min 0.10
_refine_diff_density_max 0.721
_refine_diff_density_min -0.532
_refine_diff_density_rms 0.100
_refine_ls_extinction_method none
_refine_ls_goodness_of_fit_ref 1.102
_refine_ls_hydrogen_treatment constr
_refine_ls_matrix_type full
_refine_ls_number_parameters 406
_refine_ls_number_reflns 5789
_refine_ls_number_restraints 0
_refine_ls_restrained_S_all 1.102
_refine_ls_R_factor_all 0.0458
_refine_ls_R_factor_gt 0.0383
_refine_ls_shift/su_max 0.002
_refine_ls_shift/su_mean 0.000
_refine_ls_structure_factor_coef Fsqd
_refine_ls_weighting_details 'calc w=1/[\s^2^(Fo^2^)+(0.0404P)^2^+13.4013P] where P=(Fo^2^+2Fc^2^)/3'
_refine_ls_weighting_scheme calc
_refine_ls_wR_factor_gt 0.0879
_refine_ls_wR_factor_ref 0.0939
_reflns_number_gt 5062
_reflns_number_total 5789
_reflns_threshold_expression >2sigma(I)
_cod_data_source_file c0dt00016g.txt
_cod_data_source_block compound1
_cod_depositor_comments
;
The following automatic conversions were performed:

'_symmetry_cell_setting' value 'Orthorhombic' changed to
'orthorhombic' according to
/home/saulius/struct/CIF-dictionaries/cif_core.dic dictionary named
'cif_core.dic' version 2.4.2 from 2011-04-26.

Automatic conversion script
Id: cif_fix_values 1891 2012-01-12 08:04:46Z andrius 
;
_cod_original_sg_symbol_Hall -P2ac2ab
_cod_original_sg_symbol_H-M 'Pbca '
_cod_database_code 7025833

loop_
_symmetry_equiv_pos_as_xyz
'x, y, z'
'-x+1/2, -y, z+1/2'
'-x, y+1/2, -z+1/2'
'x+1/2, -y+1/2, -z'
'-x, -y, -z'
'x-1/2, y, -z-1/2'
'x, -y-1/2, z-1/2'
'-x-1/2, y-1/2, z'

loop_
_atom_site_label
_atom_site_type_symbol
_atom_site_fract_x
_atom_site_fract_y
_atom_site_fract_z
_atom_site_U_iso_or_equiv
_atom_site_adp_type
_atom_site_occupancy
_atom_site_symmetry_multiplicity
_atom_site_calc_flag
_atom_site_refinement_flags
C1 C 0.2621(4) 0.4957(2) 0.15225(11) 0.0199(9) Uani 1 1 d .
C2 C 0.2159(4) 0.4320(2) 0.13005(11) 0.0203(9) Uani 1 1 d .
H2 H 0.2585 0.4089 0.1104 0.024 Uiso 1 1 calc R
C3 C 0.0953(4) 0.4108(3) 0.14319(13) 0.0311(11) Uani 1 1 d .
H3 H 0.0446 0.3714 0.1336 0.037 Uiso 1 1 calc R
C4 C 0.0640(4) 0.4589(3) 0.17321(14) 0.0325(12) Uani 1 1 d .
H4 H -0.0103 0.4564 0.1870 0.039 Uiso 1 1 calc R
C5 C 0.1654(4) 0.5118(3) 0.17890(13) 0.0263(10) Uani 1 1 d .
H5 H 0.1685 0.5504 0.1969 0.032 Uiso 1 1 calc R
C6 C 0.3908(4) 0.3651(3) 0.20985(13) 0.0293(10) Uani 1 1 d .
H6 H 0.4684 0.3907 0.2092 0.035 Uiso 1 1 calc R
C7 C 0.3489(4) 0.3077(3) 0.18476(13) 0.0285(10) Uani 1 1 d .
H7 H 0.3942 0.2889 0.1646 0.034 Uiso 1 1 calc R
C8 C 0.2267(4) 0.2838(2) 0.19551(13) 0.0297(10) Uani 1 1 d .
H8 H 0.1776 0.2463 0.1838 0.036 Uiso 1 1 calc R
C9 C 0.1917(5) 0.3267(3) 0.22720(13) 0.0325(11) Uani 1 1 d .
H9 H 0.1154 0.3227 0.2399 0.039 Uiso 1 1 calc R
C10 C 0.2932(5) 0.3766(3) 0.23619(12) 0.0317(11) Uani 1 1 d .
H10 H 0.2956 0.4111 0.2560 0.038 Uiso 1 1 calc R
C111 C 0.5110(4) 0.3841(2) 0.04905(11) 0.0172(8) Uani 1 1 d .
C112 C 0.4584(4) 0.4497(2) 0.06668(11) 0.0169(8) Uani 1 1 d .
C113 C 0.3644(4) 0.4901(2) 0.04825(11) 0.0202(9) Uani 1 1 d .
H113 H 0.3275 0.5337 0.0590 0.024 Uiso 1 1 calc R
C114 C 0.3255(4) 0.4653(2) 0.01370(11) 0.0216(9) Uani 1 1 d .
H114 H 0.2639 0.4936 0.0012 0.026 Uiso 1 1 calc R
C115 C 0.3761(4) 0.3992(2) -0.00278(12) 0.0231(9) Uani 1 1 d .
H115 H 0.3471 0.3830 -0.0258 0.028 Uiso 1 1 calc R
C116 C 0.4699(4) 0.3577(2) 0.01521(11) 0.0216(9) Uani 1 1 d .
H116 H 0.5044 0.3131 0.0047 0.026 Uiso 1 1 calc R
C121 C 0.7853(4) 0.3770(2) 0.05311(11) 0.0172(8) Uani 1 1 d .
C122 C 0.7972(4) 0.3491(2) 0.01705(11) 0.0230(9) Uani 1 1 d .
H122 H 0.7305 0.3221 0.0063 0.028 Uiso 1 1 calc R
C123 C 0.9071(4) 0.3614(2) -0.00266(12) 0.0232(9) Uani 1 1 d .
H123 H 0.9143 0.3429 -0.0267 0.028 Uiso 1 1 calc R
C124 C 1.0069(4) 0.4015(2) 0.01342(12) 0.0248(10) Uani 1 1 d .
H124 H 1.0809 0.4101 0.0001 0.030 Uiso 1 1 calc R
C125 C 0.9970(4) 0.4286(2) 0.04893(12) 0.0243(9) Uani 1 1 d .
H125 H 1.0646 0.4550 0.0596 0.029 Uiso 1 1 calc R
C126 C 0.8864(4) 0.4168(2) 0.06905(11) 0.0196(9) Uani 1 1 d .
H126 H 0.8801 0.4354 0.0931 0.023 Uiso 1 1 calc R
C131 C 0.6435(3) 0.2642(2) 0.09538(11) 0.0182(9) Uani 1 1 d .
C132 C 0.6473(4) 0.2021(2) 0.07146(12) 0.0245(10) Uani 1 1 d .
H132 H 0.6528 0.2109 0.0462 0.029 Uiso 1 1 calc R
C133 C 0.6429(4) 0.1265(3) 0.08461(14) 0.0320(11) Uani 1 1 d .
H133 H 0.6458 0.0850 0.0682 0.038 Uiso 1 1 calc R
C134 C 0.6343(5) 0.1128(3) 0.12163(13) 0.0318(11) Uani 1 1 d .
H134 H 0.6290 0.0621 0.1304 0.038 Uiso 1 1 calc R
C135 C 0.6336(5) 0.1747(3) 0.14599(13) 0.0367(12) Uani 1 1 d .
H135 H 0.6306 0.1654 0.1713 0.044 Uiso 1 1 calc R
C136 C 0.6374(4) 0.2501(3) 0.13304(12) 0.0274(10) Uani 1 1 d .
H136 H 0.6359 0.2915 0.1496 0.033 Uiso 1 1 calc R
C211 C 0.4613(4) 0.5910(2) 0.18585(12) 0.0244(10) Uani 1 1 d .
C212 C 0.5497(4) 0.6509(3) 0.18345(14) 0.0337(11) Uani 1 1 d .
H212 H 0.5796 0.6666 0.1605 0.040 Uiso 1 1 calc R
C213 C 0.5933(5) 0.6872(3) 0.21534(16) 0.0456(14) Uani 1 1 d .
H213 H 0.6528 0.7269 0.2137 0.055 Uiso 1 1 calc R
C214 C 0.5487(5) 0.6644(3) 0.24933(16) 0.0454(14) Uani 1 1 d .
H214 H 0.5764 0.6896 0.2705 0.054 Uiso 1 1 calc R
C215 C 0.4634(5) 0.6046(3) 0.25197(14) 0.0425(13) Uani 1 1 d .
H215 H 0.4344 0.5885 0.2750 0.051 Uiso 1 1 calc R
C216 C 0.4202(5) 0.5678(3) 0.22017(12) 0.0314(11) Uani 1 1 d .
H216 H 0.3627 0.5270 0.2221 0.038 Uiso 1 1 calc R
C221 C 0.3673(4) 0.6275(2) 0.11462(11) 0.0193(9) Uani 1 1 d .
C222 C 0.4613(4) 0.6638(2) 0.09372(12) 0.0229(9) Uani 1 1 d .
H222 H 0.5433 0.6440 0.0938 0.028 Uiso 1 1 calc R
C223 C 0.4333(4) 0.7295(2) 0.07272(12) 0.0250(10) Uani 1 1 d .
H223 H 0.4969 0.7541 0.0593 0.030 Uiso 1 1 calc R
C224 C 0.3111(4) 0.7580(2) 0.07183(12) 0.0266(10) Uani 1 1 d .
H224 H 0.2923 0.8016 0.0577 0.032 Uiso 1 1 calc R
C225 C 0.2168(4) 0.7220(2) 0.09189(12) 0.0252(10) Uani 1 1 d .
H225 H 0.1344 0.7412 0.0910 0.030 Uiso 1 1 calc R
C226 C 0.2440(4) 0.6570(2) 0.11352(11) 0.0211(9) Uani 1 1 d .
H226 H 0.1801 0.6334 0.1272 0.025 Uiso 1 1 calc R
Fe1 Fe 0.22801(5) 0.39964(3) 0.183808(16) 0.01906(15) Uani 1 1 d .
Br1 Br 0.69772(4) 0.45300(3) 0.170227(12) 0.02653(12) Uani 1 1 d .
Pd1 Pd 0.55274(3) 0.459905(17) 0.115704(8) 0.01596(10) Uani 1 1 d .
P1 P 0.64128(10) 0.36426(6) 0.07964(3) 0.0161(2) Uani 1 1 d .
P2 P 0.41016(10) 0.54389(6) 0.14324(3) 0.0174(2) Uani 1 1 d .

loop_
_atom_site_aniso_label
_atom_site_aniso_U_11
_atom_site_aniso_U_22
_atom_site_aniso_U_33
_atom_site_aniso_U_23
_atom_site_aniso_U_13
_atom_site_aniso_U_12
C1 0.021(2) 0.021(2) 0.018(2) 0.0036(17) -0.0029(17) 0.0053(17)
C2 0.022(2) 0.024(2) 0.015(2) 0.0027(17) -0.0019(17) -0.0052(18)
C3 0.025(2) 0.039(3) 0.029(3) 0.010(2) -0.010(2) -0.008(2)
C4 0.016(2) 0.044(3) 0.037(3) 0.015(2) 0.004(2) 0.011(2)
C5 0.023(2) 0.025(2) 0.032(3) 0.004(2) 0.0059(19) 0.0067(19)
C6 0.024(2) 0.032(3) 0.032(3) 0.011(2) -0.007(2) 0.000(2)
C7 0.031(2) 0.025(2) 0.029(3) 0.004(2) 0.002(2) 0.008(2)
C8 0.031(2) 0.020(2) 0.038(3) 0.008(2) 0.000(2) -0.002(2)
C9 0.033(3) 0.037(3) 0.028(3) 0.012(2) 0.007(2) 0.002(2)
C10 0.045(3) 0.034(3) 0.016(2) 0.0076(19) -0.005(2) 0.002(2)
C111 0.0137(19) 0.017(2) 0.021(2) 0.0057(16) 0.0022(17) -0.0015(16)
C112 0.016(2) 0.019(2) 0.015(2) 0.0025(16) 0.0012(16) -0.0041(16)
C113 0.020(2) 0.019(2) 0.022(2) -0.0011(17) 0.0021(17) 0.0019(17)
C114 0.016(2) 0.027(2) 0.022(2) 0.0084(18) -0.0049(17) -0.0048(17)
C115 0.022(2) 0.029(2) 0.018(2) -0.0017(18) -0.0008(18) -0.0022(19)
C116 0.022(2) 0.019(2) 0.023(2) -0.0031(18) -0.0017(18) 0.0008(17)
C121 0.018(2) 0.0143(19) 0.020(2) 0.0033(16) 0.0019(17) 0.0058(16)
C122 0.023(2) 0.025(2) 0.021(2) -0.0016(18) -0.0052(18) -0.0015(18)
C123 0.027(2) 0.023(2) 0.019(2) -0.0004(18) 0.0027(19) 0.0025(19)
C124 0.020(2) 0.027(2) 0.027(2) 0.0105(19) 0.0019(19) 0.0001(18)
C125 0.018(2) 0.025(2) 0.029(2) 0.0024(19) -0.0036(19) -0.0040(18)
C126 0.023(2) 0.017(2) 0.019(2) -0.0009(17) -0.0024(17) 0.0035(17)
C131 0.0107(18) 0.017(2) 0.027(2) 0.0046(17) 0.0005(17) 0.0015(16)
C132 0.031(2) 0.019(2) 0.023(2) 0.0046(18) -0.0005(19) 0.0023(19)
C133 0.038(3) 0.018(2) 0.040(3) -0.002(2) 0.003(2) 0.001(2)
C134 0.040(3) 0.019(2) 0.037(3) 0.011(2) 0.006(2) -0.001(2)
C135 0.053(3) 0.034(3) 0.023(3) 0.010(2) 0.002(2) -0.003(2)
C136 0.032(2) 0.022(2) 0.028(2) 0.0017(19) 0.003(2) 0.0037(19)
C211 0.026(2) 0.023(2) 0.024(2) -0.0080(18) -0.0047(19) 0.0104(19)
C212 0.030(3) 0.034(3) 0.037(3) -0.007(2) -0.011(2) -0.001(2)
C213 0.040(3) 0.036(3) 0.061(4) -0.018(3) -0.021(3) -0.003(2)
C214 0.060(4) 0.035(3) 0.041(3) -0.019(2) -0.025(3) 0.014(3)
C215 0.063(4) 0.037(3) 0.028(3) -0.011(2) -0.012(3) 0.008(3)
C216 0.041(3) 0.027(2) 0.026(3) -0.007(2) -0.005(2) 0.006(2)
C221 0.024(2) 0.015(2) 0.019(2) -0.0044(17) -0.0051(18) -0.0020(17)
C222 0.023(2) 0.022(2) 0.025(2) -0.0030(18) 0.0020(19) 0.0016(18)
C223 0.029(2) 0.020(2) 0.026(2) 0.0005(18) 0.0043(19) -0.0037(18)
C224 0.040(3) 0.017(2) 0.024(2) -0.0006(18) -0.007(2) 0.0034(19)
C225 0.025(2) 0.023(2) 0.027(2) -0.0016(19) -0.0058(19) 0.0060(19)
C226 0.021(2) 0.022(2) 0.020(2) -0.0046(17) 0.0006(18) 0.0001(17)
Fe1 0.0180(3) 0.0211(3) 0.0181(3) 0.0021(2) 0.0010(2) 0.0005(2)
Br1 0.0226(2) 0.0313(3) 0.0258(2) -0.00006(19) -0.00634(18) 0.00179(18)
Pd1 0.01525(17) 0.01571(17) 0.01691(17) 0.00018(12) -0.00101(12) 0.00235(12)
P1 0.0166(5) 0.0151(5) 0.0166(5) 0.0004(4) 0.0006(4) 0.0018(4)
P2 0.0173(5) 0.0160(5) 0.0188(5) -0.0019(4) -0.0018(4) 0.0022(4)

loop_
_atom_type_symbol
_atom_type_description
_atom_type_scat_dispersion_real
_atom_type_scat_dispersion_imag
_atom_type_scat_source
C C 0.0033 0.0016 'International Tables Vol C Tables 4.2.6.8 and 6.1.1.4'
H H 0.0000 0.0000 'International Tables Vol C Tables 4.2.6.8 and 6.1.1.4'
Fe Fe 0.3463 0.8444 'International Tables Vol C Tables 4.2.6.8 and 6.1.1.4'
Br Br -0.2901 2.4595 'International Tables Vol C Tables 4.2.6.8 and 6.1.1.4'
Pd Pd -0.9988 1.0072 'International Tables Vol C Tables 4.2.6.8 and 6.1.1.4'
P P 0.1023 0.0942 'International Tables Vol C Tables 4.2.6.8 and 6.1.1.4'

loop_
_geom_angle_atom_site_label_1
_geom_angle_atom_site_label_2
_geom_angle_atom_site_label_3
_geom_angle
C5 C1 C2 106.4(4)
C5 C1 P2 130.7(3)
C2 C1 P2 122.8(3)
C5 C1 Fe1 69.7(2)
C2 C1 Fe1 68.8(2)
P2 C1 Fe1 128.9(2)
C3 C2 C1 108.3(4)
C3 C2 Fe1 70.2(2)
C1 C2 Fe1 69.6(2)
C3 C2 H2 125.9
C1 C2 H2 125.9
Fe1 C2 H2 125.9
C4 C3 C2 108.8(4)
C4 C3 Fe1 70.0(3)
C2 C3 Fe1 69.4(2)
C4 C3 H3 125.6
C2 C3 H3 125.6
Fe1 C3 H3 126.6
C3 C4 C5 108.2(4)
C3 C4 Fe1 69.7(3)
C5 C4 Fe1 69.8(2)
C3 C4 H4 125.9
C5 C4 H4 125.9
Fe1 C4 H4 126.2
C4 C5 C1 108.4(4)
C4 C5 Fe1 69.6(2)
C1 C5 Fe1 69.3(2)
C4 C5 H5 125.8
C1 C5 H5 125.8
Fe1 C5 H5 126.9
C7 C6 C10 107.6(4)
C7 C6 Fe1 69.1(2)
C10 C6 Fe1 70.1(2)
C7 C6 H6 126.2
C10 C6 H6 126.2
Fe1 C6 H6 126.1
C8 C7 C6 108.2(4)
C8 C7 Fe1 69.9(3)
C6 C7 Fe1 70.3(3)
C8 C7 H7 125.9
C6 C7 H7 125.9
Fe1 C7 H7 125.4
C7 C8 C9 108.2(4)
C7 C8 Fe1 69.6(2)
C9 C8 Fe1 70.2(3)
C7 C8 H8 125.9
C9 C8 H8 125.9
Fe1 C8 H8 125.9
C10 C9 C8 107.9(4)
C10 C9 Fe1 70.3(3)
C8 C9 Fe1 69.3(2)
C10 C9 H9 126.1
C8 C9 H9 126.1
Fe1 C9 H9 125.9
C9 C10 C6 108.1(4)
C9 C10 Fe1 69.5(3)
C6 C10 Fe1 69.5(2)
C9 C10 H10 125.9
C6 C10 H10 125.9
Fe1 C10 H10 126.7
C116 C111 C112 122.9(4)
C116 C111 P1 136.6(3)
C112 C111 P1 100.0(3)
C113 C112 C111 117.7(4)
C113 C112 Pd1 136.5(3)
C111 C112 Pd1 105.7(3)
C112 C113 C114 119.6(4)
C112 C113 H113 120.2
C114 C113 H113 120.2
C113 C114 C115 121.8(4)
C113 C114 H114 119.1
C115 C114 H114 119.1
C116 C115 C114 119.6(4)
C116 C115 H115 120.2
C114 C115 H115 120.2
C111 C116 C115 118.3(4)
C111 C116 H116 120.8
C115 C116 H116 120.8
C126 C121 C122 119.2(4)
C126 C121 P1 118.8(3)
C122 C121 P1 122.0(3)
C123 C122 C121 120.5(4)
C123 C122 H122 119.7
C121 C122 H122 119.7
C122 C123 C124 119.8(4)
C122 C123 H123 120.1
C124 C123 H123 120.1
C125 C124 C123 120.3(4)
C125 C124 H124 119.9
C123 C124 H124 119.9
C124 C125 C126 120.4(4)
C124 C125 H125 119.8
C126 C125 H125 119.8
C125 C126 C121 119.8(4)
C125 C126 H126 120.1
C121 C126 H126 120.1
C132 C131 C136 119.0(4)
C132 C131 P1 122.6(3)
C136 C131 P1 118.3(3)
C131 C132 C133 120.7(4)
C131 C132 H132 119.6
C133 C132 H132 119.6
C134 C133 C132 120.1(4)
C134 C133 H133 119.9
C132 C133 H133 119.9
C133 C134 C135 119.7(4)
C133 C134 H134 120.2
C135 C134 H134 120.2
C136 C135 C134 120.4(4)
C136 C135 H135 119.8
C134 C135 H135 119.8
C135 C136 C131 120.0(4)
C135 C136 H136 120.0
C131 C136 H136 120.0
C216 C211 C212 118.8(4)
C216 C211 P2 122.9(4)
C212 C211 P2 118.2(3)
C211 C212 C213 120.1(5)
C211 C212 H212 119.9
C213 C212 H212 119.9
C214 C213 C212 120.1(5)
C214 C213 H213 119.9
C212 C213 H213 119.9
C215 C214 C213 120.1(5)
C215 C214 H214 120.0
C213 C214 H214 120.0
C214 C215 C216 119.9(5)
C214 C215 H215 120.0
C216 C215 H215 120.0
C211 C216 C215 120.9(5)
C211 C216 H216 119.6
C215 C216 H216 119.6
C222 C221 C226 118.9(4)
C222 C221 P2 118.9(3)
C226 C221 P2 122.2(3)
C223 C222 C221 120.6(4)
C223 C222 H222 119.7
C221 C222 H222 119.7
C224 C223 C222 119.9(4)
C224 C223 H223 120.0
C222 C223 H223 120.0
C225 C224 C223 120.2(4)
C225 C224 H224 119.9
C223 C224 H224 119.9
C224 C225 C226 120.5(4)
C224 C225 H225 119.8
C226 C225 H225 119.8
C225 C226 C221 119.9(4)
C225 C226 H226 120.0
C221 C226 H226 120.0
C2 Fe1 C7 105.60(18)
C2 Fe1 C8 117.86(18)
C7 Fe1 C8 40.48(18)
C2 Fe1 C1 41.55(16)
C7 Fe1 C1 121.90(17)
C8 Fe1 C1 155.41(18)
C2 Fe1 C3 40.44(17)
C7 Fe1 C3 121.1(2)
C8 Fe1 C3 103.74(19)
C1 Fe1 C3 68.95(17)
C2 Fe1 C4 68.29(18)
C7 Fe1 C4 157.3(2)
C8 Fe1 C4 121.38(19)
C1 Fe1 C4 68.97(17)
C3 Fe1 C4 40.3(2)
C2 Fe1 C5 68.79(18)
C7 Fe1 C5 159.66(18)
C8 Fe1 C5 159.67(18)
C1 Fe1 C5 41.04(16)
C3 Fe1 C5 68.11(19)
C4 Fe1 C5 40.62(18)
C2 Fe1 C9 153.25(18)
C7 Fe1 C9 68.14(18)
C8 Fe1 C9 40.51(19)
C1 Fe1 C9 163.56(18)
C3 Fe1 C9 118.89(19)
C4 Fe1 C9 106.92(19)
C5 Fe1 C9 125.71(18)
C2 Fe1 C6 125.05(18)
C7 Fe1 C6 40.54(18)
C8 Fe1 C6 68.05(18)
C1 Fe1 C6 110.16(17)
C3 Fe1 C6 159.3(2)
C4 Fe1 C6 160.2(2)
C5 Fe1 C6 125.73(19)
C9 Fe1 C6 68.01(18)
C2 Fe1 C10 163.57(18)
C7 Fe1 C10 67.96(19)
C8 Fe1 C10 67.79(19)
C1 Fe1 C10 127.85(18)
C3 Fe1 C10 155.92(19)
C4 Fe1 C10 123.5(2)
C5 Fe1 C10 111.67(19)
C9 Fe1 C10 40.20(19)
C6 Fe1 C10 40.42(18)
C112 Pd1 P1 69.05(11)
C112 Pd1 P2 96.42(11)
P1 Pd1 P2 163.07(4)
C112 Pd1 Br1 168.58(11)
P1 Pd1 Br1 99.58(3)
P2 Pd1 Br1 94.98(3)
C111 P1 C121 106.95(18)
C111 P1 C131 112.57(18)
C121 P1 C131 105.73(18)
C111 P1 Pd1 84.47(13)
C121 P1 Pd1 123.77(13)
C131 P1 Pd1 120.36(14)
C1 P2 C211 107.9(2)
C1 P2 C221 104.49(18)
C211 P2 C221 101.78(19)
C1 P2 Pd1 110.83(14)
C211 P2 Pd1 116.72(14)
C221 P2 Pd1 114.03(14)

loop_
_geom_bond_atom_site_label_1
_geom_bond_atom_site_label_2
_geom_bond_distance
C1 C5 1.432(6)
C1 C2 1.444(6)
C1 P2 1.798(4)
C1 Fe1 2.040(4)
C2 C3 1.407(6)
C2 Fe1 2.030(4)
C2 H2 0.9300
C3 C4 1.405(7)
C3 Fe1 2.040(4)
C3 H3 0.9300
C4 C5 1.420(6)
C4 Fe1 2.044(4)
C4 H4 0.9300
C5 Fe1 2.046(4)
C5 H5 0.9300
C6 C7 1.414(6)
C6 C10 1.418(6)
C6 Fe1 2.048(4)
C6 H6 0.9300
C7 C8 1.407(6)
C7 Fe1 2.032(4)
C7 H7 0.9300
C8 C9 1.414(7)
C8 Fe1 2.036(4)
C8 H8 0.9300
C9 C10 1.411(7)
C9 Fe1 2.047(4)
C9 H9 0.9300
C10 Fe1 2.057(4)
C10 H10 0.9300
C111 C116 1.377(6)
C111 C112 1.410(6)
C111 P1 1.799(4)
C112 C113 1.383(6)
C112 Pd1 2.043(4)
C113 C114 1.385(6)
C113 H113 0.9300
C114 C115 1.390(6)
C114 H114 0.9300
C115 C116 1.383(6)
C115 H115 0.9300
C116 H116 0.9300
C121 C126 1.393(6)
C121 C122 1.397(6)
C121 P1 1.812(4)
C122 C123 1.378(6)
C122 H122 0.9300
C123 C124 1.388(6)
C123 H123 0.9300
C124 C125 1.372(6)
C124 H124 0.9300
C125 C126 1.390(6)
C125 H125 0.9300
C126 H126 0.9300
C131 C132 1.376(6)
C131 C136 1.387(6)
C131 P1 1.813(4)
C132 C133 1.385(6)
C132 H132 0.9300
C133 C134 1.365(7)
C133 H133 0.9300
C134 C135 1.382(7)
C134 H134 0.9300
C135 C136 1.380(6)
C135 H135 0.9300
C136 H136 0.9300
C211 C216 1.376(6)
C211 C212 1.392(6)
C211 P2 1.825(4)
C212 C213 1.392(7)
C212 H212 0.9300
C213 C214 1.376(8)
C213 H213 0.9300
C214 C215 1.370(7)
C214 H214 0.9300
C215 C216 1.391(6)
C215 H215 0.9300
C216 H216 0.9300
C221 C222 1.396(6)
C221 C226 1.397(6)
C221 P2 1.829(4)
C222 C223 1.393(6)
C222 H222 0.9300
C223 C224 1.380(6)
C223 H223 0.9300
C224 C225 1.380(6)
C224 H224 0.9300
C225 C226 1.394(6)
C225 H225 0.9300
C226 H226 0.9300
Br1 Pd1 2.5013(5)
Pd1 P1 2.2987(10)
Pd1 P2 2.3116(11)

loop_
_geom_torsion_atom_site_label_1
_geom_torsion_atom_site_label_2
_geom_torsion_atom_site_label_3
_geom_torsion_atom_site_label_4
_geom_torsion
C5 C1 C2 C3 -0.1(5)
P2 C1 C2 C3 -176.7(3)
Fe1 C1 C2 C3 59.8(3)
C5 C1 C2 Fe1 -59.9(3)
P2 C1 C2 Fe1 123.5(3)
C1 C2 C3 C4 -0.4(5)
Fe1 C2 C3 C4 59.1(3)
C1 C2 C3 Fe1 -59.4(3)
C2 C3 C4 C5 0.7(5)
Fe1 C3 C4 C5 59.4(3)
C2 C3 C4 Fe1 -58.7(3)
C3 C4 C5 C1 -0.8(5)
Fe1 C4 C5 C1 58.6(3)
C3 C4 C5 Fe1 -59.3(3)
C2 C1 C5 C4 0.5(5)
P2 C1 C5 C4 176.8(3)
Fe1 C1 C5 C4 -58.8(3)
C2 C1 C5 Fe1 59.3(3)
P2 C1 C5 Fe1 -124.4(4)
C10 C6 C7 C8 -0.1(5)
Fe1 C6 C7 C8 -59.9(3)
C10 C6 C7 Fe1 59.8(3)
C6 C7 C8 C9 0.4(5)
Fe1 C7 C8 C9 -59.8(3)
C6 C7 C8 Fe1 60.2(3)
C7 C8 C9 C10 -0.5(5)
Fe1 C8 C9 C10 -60.0(3)
C7 C8 C9 Fe1 59.4(3)
C8 C9 C10 C6 0.5(5)
Fe1 C9 C10 C6 -58.9(3)
C8 C9 C10 Fe1 59.4(3)
C7 C6 C10 C9 -0.2(5)
Fe1 C6 C10 C9 58.9(3)
C7 C6 C10 Fe1 -59.2(3)
C116 C111 C112 C113 -2.1(6)
P1 C111 C112 C113 170.8(3)
C116 C111 C112 Pd1 178.9(3)
P1 C111 C112 Pd1 -8.2(3)
C111 C112 C113 C114 0.0(6)
Pd1 C112 C113 C114 178.5(3)
C112 C113 C114 C115 1.8(6)
C113 C114 C115 C116 -1.5(6)
C112 C111 C116 C115 2.4(6)
P1 C111 C116 C115 -167.4(3)
C114 C115 C116 C111 -0.6(6)
C126 C121 C122 C123 -0.6(6)
P1 C121 C122 C123 178.5(3)
C121 C122 C123 C124 0.2(6)
C122 C123 C124 C125 0.4(6)
C123 C124 C125 C126 -0.6(6)
C124 C125 C126 C121 0.2(6)
C122 C121 C126 C125 0.4(6)
P1 C121 C126 C125 -178.8(3)
C136 C131 C132 C133 1.1(6)
P1 C131 C132 C133 -177.0(3)
C131 C132 C133 C134 0.2(7)
C132 C133 C134 C135 -1.8(7)
C133 C134 C135 C136 2.1(8)
C134 C135 C136 C131 -0.8(7)
C132 C131 C136 C135 -0.8(6)
P1 C131 C136 C135 177.3(4)
C216 C211 C212 C213 -1.1(7)
P2 C211 C212 C213 -178.6(4)
C211 C212 C213 C214 -0.5(8)
C212 C213 C214 C215 1.6(8)
C213 C214 C215 C216 -1.2(8)
C212 C211 C216 C215 1.5(7)
P2 C211 C216 C215 178.9(4)
C214 C215 C216 C211 -0.4(7)
C226 C221 C222 C223 1.4(6)
P2 C221 C222 C223 -177.5(3)
C221 C222 C223 C224 -1.5(6)
C222 C223 C224 C225 0.4(6)
C223 C224 C225 C226 0.6(6)
C224 C225 C226 C221 -0.7(6)
C222 C221 C226 C225 -0.3(6)
P2 C221 C226 C225 178.5(3)
C3 C2 Fe1 C7 119.9(3)
C1 C2 Fe1 C7 -120.8(3)
C3 C2 Fe1 C8 78.1(3)
C1 C2 Fe1 C8 -162.6(2)
C3 C2 Fe1 C1 -119.3(4)
C1 C2 Fe1 C3 119.3(4)
C3 C2 Fe1 C4 -36.9(3)
C1 C2 Fe1 C4 82.4(3)
C3 C2 Fe1 C5 -80.7(3)
C1 C2 Fe1 C5 38.6(2)
C3 C2 Fe1 C9 47.7(5)
C1 C2 Fe1 C9 167.0(4)
C3 C2 Fe1 C6 159.7(3)
C1 C2 Fe1 C6 -81.0(3)
C3 C2 Fe1 C10 -175.6(6)
C1 C2 Fe1 C10 -56.3(7)
C8 C7 Fe1 C2 -114.8(3)
C6 C7 Fe1 C2 126.2(3)
C6 C7 Fe1 C8 -118.9(4)
C8 C7 Fe1 C1 -157.0(3)
C6 C7 Fe1 C1 84.1(3)
C8 C7 Fe1 C3 -73.8(3)
C6 C7 Fe1 C3 167.3(3)
C8 C7 Fe1 C4 -43.9(6)
C6 C7 Fe1 C4 -162.9(4)
C8 C7 Fe1 C5 174.3(5)
C6 C7 Fe1 C5 55.3(6)
C8 C7 Fe1 C9 37.6(3)
C6 C7 Fe1 C9 -81.3(3)
C8 C7 Fe1 C6 118.9(4)
C8 C7 Fe1 C10 81.2(3)
C6 C7 Fe1 C10 -37.8(3)
C7 C8 Fe1 C2 81.3(3)
C9 C8 Fe1 C2 -159.4(3)
C9 C8 Fe1 C7 119.2(4)
C7 C8 Fe1 C1 52.9(5)
C9 C8 Fe1 C1 172.1(4)
C7 C8 Fe1 C3 122.1(3)
C9 C8 Fe1 C3 -118.6(3)
C7 C8 Fe1 C4 161.7(3)
C9 C8 Fe1 C4 -79.1(3)
C7 C8 Fe1 C5 -174.3(5)
C9 C8 Fe1 C5 -55.0(6)
C7 C8 Fe1 C9 -119.2(4)
C7 C8 Fe1 C6 -37.8(3)
C9 C8 Fe1 C6 81.4(3)
C7 C8 Fe1 C10 -81.6(3)
C9 C8 Fe1 C10 37.6(3)
C5 C1 Fe1 C2 117.7(3)
P2 C1 Fe1 C2 -115.8(4)
C5 C1 Fe1 C7 -165.2(3)
C2 C1 Fe1 C7 77.0(3)
P2 C1 Fe1 C7 -38.7(4)
C5 C1 Fe1 C8 157.2(4)
C2 C1 Fe1 C8 39.5(5)
P2 C1 Fe1 C8 -76.3(5)
C5 C1 Fe1 C3 80.4(3)
C2 C1 Fe1 C3 -37.3(3)
P2 C1 Fe1 C3 -153.1(3)
C5 C1 Fe1 C4 37.2(3)
C2 C1 Fe1 C4 -80.6(3)
P2 C1 Fe1 C4 163.7(3)
C2 C1 Fe1 C5 -117.7(3)
P2 C1 Fe1 C5 126.5(4)
C5 C1 Fe1 C9 -41.2(7)
C2 C1 Fe1 C9 -159.0(6)
P2 C1 Fe1 C9 85.3(7)
C5 C1 Fe1 C6 -121.7(3)
C2 C1 Fe1 C6 120.5(3)
P2 C1 Fe1 C6 4.8(3)
C5 C1 Fe1 C10 -79.6(3)
C2 C1 Fe1 C10 162.7(3)
P2 C1 Fe1 C10 46.9(4)
C4 C3 Fe1 C2 -120.2(4)
C4 C3 Fe1 C7 162.7(3)
C2 C3 Fe1 C7 -77.1(3)
C4 C3 Fe1 C8 122.7(3)
C2 C3 Fe1 C8 -117.0(3)
C4 C3 Fe1 C1 -81.9(3)
C2 C3 Fe1 C1 38.3(3)
C2 C3 Fe1 C4 120.2(4)
C4 C3 Fe1 C5 -37.7(3)
C2 C3 Fe1 C5 82.6(3)
C4 C3 Fe1 C9 82.1(3)
C2 C3 Fe1 C9 -157.7(3)
C4 C3 Fe1 C6 -173.4(5)
C2 C3 Fe1 C6 -53.2(6)
C4 C3 Fe1 C10 56.7(6)
C2 C3 Fe1 C10 176.9(4)
C3 C4 Fe1 C2 37.1(3)
C5 C4 Fe1 C2 -82.3(3)
C3 C4 Fe1 C7 -41.3(6)
C5 C4 Fe1 C7 -160.7(4)
C3 C4 Fe1 C8 -73.2(3)
C5 C4 Fe1 C8 167.4(3)
C3 C4 Fe1 C1 81.9(3)
C5 C4 Fe1 C1 -37.5(3)
C5 C4 Fe1 C3 -119.4(4)
C3 C4 Fe1 C5 119.4(4)
C3 C4 Fe1 C9 -115.0(3)
C5 C4 Fe1 C9 125.6(3)
C3 C4 Fe1 C6 173.1(5)
C5 C4 Fe1 C6 53.7(6)
C3 C4 Fe1 C10 -155.9(3)
C5 C4 Fe1 C10 84.7(3)
C4 C5 Fe1 C2 81.0(3)
C1 C5 Fe1 C2 -39.0(2)
C4 C5 Fe1 C7 158.4(5)
C1 C5 Fe1 C7 38.4(6)
C4 C5 Fe1 C8 -32.3(7)
C1 C5 Fe1 C8 -152.3(5)
C4 C5 Fe1 C1 120.0(4)
C4 C5 Fe1 C3 37.3(3)
C1 C5 Fe1 C3 -82.7(3)
C1 C5 Fe1 C4 -120.0(4)
C4 C5 Fe1 C9 -73.3(3)
C1 C5 Fe1 C9 166.7(3)
C4 C5 Fe1 C6 -160.4(3)
C1 C5 Fe1 C6 79.6(3)
C4 C5 Fe1 C10 -116.7(3)
C1 C5 Fe1 C10 123.3(3)
C10 C9 Fe1 C2 162.5(4)
C8 C9 Fe1 C2 43.6(5)
C10 C9 Fe1 C7 81.3(3)
C8 C9 Fe1 C7 -37.6(3)
C10 C9 Fe1 C8 118.9(4)
C10 C9 Fe1 C1 -49.4(7)
C8 C9 Fe1 C1 -168.3(5)
C10 C9 Fe1 C3 -164.3(3)
C8 C9 Fe1 C3 76.8(3)
C10 C9 Fe1 C4 -122.3(3)
C8 C9 Fe1 C4 118.8(3)
C10 C9 Fe1 C5 -81.6(3)
C8 C9 Fe1 C5 159.5(3)
C10 C9 Fe1 C6 37.4(3)
C8 C9 Fe1 C6 -81.5(3)
C8 C9 Fe1 C10 -118.9(4)
C7 C6 Fe1 C2 -71.7(3)
C10 C6 Fe1 C2 169.5(3)
C10 C6 Fe1 C7 -118.8(4)
C7 C6 Fe1 C8 37.8(3)
C10 C6 Fe1 C8 -81.1(3)
C7 C6 Fe1 C1 -115.9(3)
C10 C6 Fe1 C1 125.2(3)
C7 C6 Fe1 C3 -32.3(6)
C10 C6 Fe1 C3 -151.1(5)
C7 C6 Fe1 C4 160.3(5)
C10 C6 Fe1 C4 41.5(7)
C7 C6 Fe1 C5 -159.4(3)
C10 C6 Fe1 C5 81.8(3)
C7 C6 Fe1 C9 81.6(3)
C10 C6 Fe1 C9 -37.2(3)
C7 C6 Fe1 C10 118.8(4)
C9 C10 Fe1 C2 -151.5(6)
C6 C10 Fe1 C2 -31.8(8)
C9 C10 Fe1 C7 -81.8(3)
C6 C10 Fe1 C7 37.9(3)
C9 C10 Fe1 C8 -37.9(3)
C6 C10 Fe1 C8 81.8(3)
C9 C10 Fe1 C1 164.2(3)
C6 C10 Fe1 C1 -76.2(3)
C9 C10 Fe1 C3 35.6(6)
C6 C10 Fe1 C3 155.2(4)
C9 C10 Fe1 C4 76.0(3)
C6 C10 Fe1 C4 -164.4(3)
C9 C10 Fe1 C5 120.2(3)
C6 C10 Fe1 C5 -120.2(3)
C6 C10 Fe1 C9 119.6(4)
C9 C10 Fe1 C6 -119.6(4)
C113 C112 Pd1 P1 -171.9(4)
C111 C112 Pd1 P1 6.7(2)
C113 C112 Pd1 P2 17.0(4)
C111 C112 Pd1 P2 -164.3(2)
C113 C112 Pd1 Br1 -166.3(3)
C111 C112 Pd1 Br1 12.3(7)
C116 C111 P1 C121 54.7(5)
C112 C111 P1 C121 -116.6(3)
C116 C111 P1 C131 -61.0(5)
C112 C111 P1 C131 127.7(3)
C116 C111 P1 Pd1 178.3(4)
C112 C111 P1 Pd1 7.0(2)
C126 C121 P1 C111 136.5(3)
C122 C121 P1 C111 -42.7(4)
C126 C121 P1 C131 -103.3(3)
C122 C121 P1 C131 77.5(4)
C126 C121 P1 Pd1 41.7(4)
C122 C121 P1 Pd1 -137.4(3)
C132 C131 P1 C111 56.8(4)
C136 C131 P1 C111 -121.2(3)
C132 C131 P1 C121 -59.6(4)
C136 C131 P1 C121 122.3(3)
C132 C131 P1 Pd1 153.9(3)
C136 C131 P1 Pd1 -24.2(4)
C112 Pd1 P1 C111 -5.09(16)
P2 Pd1 P1 C111 27.06(19)
Br1 Pd1 P1 C111 176.03(12)
C112 Pd1 P1 C121 101.62(19)
P2 Pd1 P1 C121 133.78(19)
Br1 Pd1 P1 C121 -77.26(16)
C112 Pd1 P1 C131 -118.06(19)
P2 Pd1 P1 C131 -85.9(2)
Br1 Pd1 P1 C131 63.06(15)
C5 C1 P2 C211 26.4(4)
C2 C1 P2 C211 -157.9(3)
Fe1 C1 P2 C211 -69.7(3)
C5 C1 P2 C221 -81.4(4)
C2 C1 P2 C221 94.3(4)
Fe1 C1 P2 C221 -177.5(3)
C5 C1 P2 Pd1 155.3(4)
C2 C1 P2 Pd1 -29.0(4)
Fe1 C1 P2 Pd1 59.2(3)
C216 C211 P2 C1 22.4(4)
C212 C211 P2 C1 -160.2(3)
C216 C211 P2 C221 132.1(4)
C212 C211 P2 C221 -50.6(4)
C216 C211 P2 Pd1 -103.1(4)
C212 C211 P2 Pd1 74.2(4)
C222 C221 P2 C1 -161.0(3)
C226 C221 P2 C1 20.2(4)
C222 C221 P2 C211 86.7(3)
C226 C221 P2 C211 -92.1(4)
C222 C221 P2 Pd1 -39.8(4)
C226 C221 P2 Pd1 141.4(3)
C112 Pd1 P2 C1 68.23(17)
P1 Pd1 P2 C1 38.2(2)
Br1 Pd1 P2 C1 -111.10(14)
C112 Pd1 P2 C211 -167.7(2)
P1 Pd1 P2 C211 162.30(19)
Br1 Pd1 P2 C211 12.98(17)
C112 Pd1 P2 C221 -49.34(18)
P1 Pd1 P2 C221 -79.4(2)
Br1 Pd1 P2 C221 131.33(14)
